data_4300430
_journal_name_full 'Inorganic Chemistry'
_journal_paper_doi 10.1021/ic0512835
_journal_year 2006
_chemical_formula_sum 'C12 H16 Ag B F4 N4'
_chemical_formula_weight 410.97
_space_group_IT_number 14
_symmetry_cell_setting monoclinic
_symmetry_space_group_name_Hall '-P 2ybc'
_symmetry_space_group_name_H-M 'P 1 21/c 1'
_cell_angle_alpha 90.00
_cell_angle_beta 109.607(2)
_cell_angle_gamma 90.00
_cell_formula_units_Z 4
_cell_length_a 8.6991(4)
_cell_length_b 14.1060(7)
_cell_length_c 12.9311(7)
_cell_measurement_temperature 110(2)
_cell_volume 1494.76(13)
_diffrn_ambient_temperature 110(2)
_exptl_crystal_density_diffrn 1.826
_cod_depositor_comments
;
The following automatic conversions were performed:
'_symmetry_cell_setting' value 'Monoclinic' changed to 'monoclinic'
according to '/home/saulius/struct/CIF-dictionaries/cif_core.dic'
dictionary named 'cif_core.dic' version 2.4.1 from 2010-06-29.

Automatic conversion script
Id: cif_fix_enum 1527 2010-12-29 10:47:43Z saulius 
;
_cod_original_sg_symbol_H-M 'P 21/c'
_cod_database_code 4300430

loop_
_symmetry_equiv_pos_as_xyz
'x, y, z'
'-x, y+1/2, -z+1/2'
'-x, -y, -z'
'x, -y-1/2, z-1/2'

loop_
_atom_site_label
_atom_site_type_symbol
_atom_site_fract_x
_atom_site_fract_y
_atom_site_fract_z
_atom_site_U_iso_or_equiv
_atom_site_adp_type
_atom_site_occupancy
_atom_site_symmetry_multiplicity
_atom_site_calc_flag
_atom_site_refinement_flags
_atom_site_disorder_assembly
_atom_site_disorder_group
Ag1 Ag 0.523003(14) 1.023338(8) 0.787533(10) 0.01907(5) Uani 1 1 d . . .
F1 F 0.98363(12) 0.79916(8) 0.60986(8) 0.0298(2) Uani 1 1 d . . .
F2 F 0.82579(12) 0.66756(7) 0.56010(9) 0.0289(2) Uani 1 1 d . . .
F3 F 0.72409(13) 0.81182(8) 0.49420(9) 0.0364(3) Uani 1 1 d . . .
F4 F 0.77379(15) 0.77442(8) 0.67451(9) 0.0386(3) Uani 1 1 d . . .
N1 N 0.58130(17) 0.86042(10) 0.81406(11) 0.0211(3) Uani 1 1 d . . .
H1A H 0.6281 0.8412 0.7634 0.025 Uiso 1 1 calc R . .
H1B H 0.6583 0.8526 0.8825 0.025 Uiso 1 1 calc R . .
N2 N 0.34290(17) 0.89638(10) 1.04771(11) 0.0220(3) Uani 1 1 d . . .
N3 N 0.69138(16) 1.04363(9) 0.67715(11) 0.0188(3) Uani 1 1 d . . .
N4 N 1.26136(15) 1.08186(9) 0.71218(11) 0.0195(3) Uani 1 1 d . . .
H4A H 1.2519 1.1369 0.7478 0.023 Uiso 1 1 calc R . .
H4B H 1.2413 1.0961 0.6394 0.023 Uiso 1 1 calc R . .
C1 C 0.4439(2) 0.79618(12) 0.80566(13) 0.0219(3) Uani 1 1 d . . .
H1C H 0.4861 0.7308 0.8231 0.026 Uiso 1 1 calc R . .
H1D H 0.3675 0.7965 0.7291 0.026 Uiso 1 1 calc R . .
C2 C 0.35207(19) 0.82334(11) 0.88159(12) 0.0176(3) Uani 1 1 d . . .
C3 C 0.42234(19) 0.87364(11) 0.97795(13) 0.0193(3) Uani 1 1 d . . .
H3 H 0.5327 0.8932 0.9958 0.023 Uiso 1 1 calc R . .
C4 C 0.1869(2) 0.86890(12) 1.02130(14) 0.0234(3) Uani 1 1 d . . .
H4 H 0.1291 0.8844 1.0697 0.028 Uiso 1 1 calc R . .
C5 C 0.1067(2) 0.81907(12) 0.92675(14) 0.0234(3) Uani 1 1 d . . .
H5 H -0.0043 0.8012 0.9103 0.028 Uiso 1 1 calc R . .
C6 C 0.1902(2) 0.79547(11) 0.85635(13) 0.0214(3) Uani 1 1 d . . .
H6 H 0.1374 0.7605 0.7913 0.026 Uiso 1 1 calc R . .
C7 C 0.8514(2) 1.02447(11) 0.72003(13) 0.0174(3) Uani 1 1 d . . .
H7 H 0.8911 0.9991 0.7922 0.021 Uiso 1 1 calc R . .
C8 C 0.96282(19) 1.03928(10) 0.66595(13) 0.0152(3) Uani 1 1 d . . .
C9 C 0.90249(19) 1.07517(11) 0.56005(13) 0.0185(3) Uani 1 1 d . . .
H9 H 0.9740 1.0872 0.5199 0.022 Uiso 1 1 calc R . .
C10 C 0.7371(2) 1.09333(11) 0.51349(13) 0.0205(3) Uani 1 1 d . . .
H10 H 0.6935 1.1165 0.4405 0.025 Uiso 1 1 calc R . .
C11 C 0.63604(19) 1.07730(11) 0.57464(13) 0.0180(3) Uani 1 1 d . . .
H11 H 0.5229 1.0908 0.5425 0.022 Uiso 1 1 calc R . .
C12 C 1.13963(19) 1.01257(11) 0.72125(13) 0.0170(3) Uani 1 1 d . . .
H12A H 1.1580 1.0017 0.8001 0.020 Uiso 1 1 calc R . .
H12B H 1.1596 0.9517 0.6898 0.020 Uiso 1 1 calc R . .
B1 B 0.8270(2) 0.76400(13) 0.58491(15) 0.0203(4) Uani 1 1 d . . .

loop_
_atom_site_aniso_label
_atom_site_aniso_U_11
_atom_site_aniso_U_22
_atom_site_aniso_U_33
_atom_site_aniso_U_23
_atom_site_aniso_U_13
_atom_site_aniso_U_12
Ag1 0.01379(7) 0.02294(8) 0.02209(7) -0.00086(5) 0.00814(5) -0.00073(4)
F1 0.0262(5) 0.0362(6) 0.0242(5) 0.0008(4) 0.0049(4) -0.0114(4)
F2 0.0267(5) 0.0234(5) 0.0378(6) -0.0039(4) 0.0126(5) -0.0014(4)
F3 0.0283(6) 0.0410(6) 0.0342(6) 0.0136(5) 0.0031(5) 0.0072(5)
F4 0.0533(7) 0.0383(6) 0.0380(6) -0.0039(5) 0.0334(6) -0.0018(5)
N1 0.0229(7) 0.0235(7) 0.0206(7) 0.0018(5) 0.0122(6) 0.0027(6)
N2 0.0180(7) 0.0261(7) 0.0235(7) -0.0022(6) 0.0092(6) -0.0025(6)
N3 0.0148(6) 0.0208(6) 0.0222(7) 0.0004(5) 0.0082(5) -0.0001(5)
N4 0.0145(6) 0.0189(6) 0.0256(7) 0.0006(5) 0.0077(5) -0.0007(5)
C1 0.0289(9) 0.0194(8) 0.0191(8) -0.0002(6) 0.0102(7) 0.0005(7)
C2 0.0202(8) 0.0152(7) 0.0176(7) 0.0050(6) 0.0065(6) 0.0021(6)
C3 0.0158(7) 0.0216(8) 0.0211(8) 0.0002(6) 0.0072(6) -0.0015(6)
C4 0.0192(8) 0.0253(8) 0.0282(9) -0.0001(7) 0.0115(7) -0.0011(7)
C5 0.0158(8) 0.0236(8) 0.0295(9) 0.0025(7) 0.0060(7) -0.0031(6)
C6 0.0229(8) 0.0179(7) 0.0193(8) 0.0013(6) 0.0018(6) -0.0022(6)
C7 0.0166(8) 0.0198(8) 0.0169(7) 0.0028(6) 0.0069(6) 0.0015(6)
C8 0.0148(7) 0.0131(7) 0.0186(7) -0.0014(6) 0.0068(6) 0.0001(6)
C9 0.0197(8) 0.0190(7) 0.0203(8) 0.0016(6) 0.0112(6) 0.0016(6)
C10 0.0217(8) 0.0222(8) 0.0168(7) 0.0014(6) 0.0055(6) 0.0029(6)
C11 0.0146(7) 0.0164(7) 0.0223(8) -0.0034(6) 0.0052(6) 0.0012(6)
C12 0.0143(8) 0.0171(7) 0.0206(8) 0.0013(6) 0.0069(6) 0.0010(6)
B1 0.0218(9) 0.0226(9) 0.0182(8) 0.0004(7) 0.0089(7) -0.0005(7)

loop_
_geom_bond_atom_site_label_1
_geom_bond_atom_site_label_2
_geom_bond_distance
_geom_bond_site_symmetry_2
_geom_bond_publ_flag
Ag1 N4 2.3071(13) 1_455 ?
Ag1 N2 2.3482(14) 3_677 ?
Ag1 N1 2.3537(14) . ?
Ag1 N3 2.3807(13) . ?
F1 B1 1.382(2) . ?
F2 B1 1.397(2) . ?
F3 B1 1.388(2) . ?
F4 B1 1.392(2) . ?
N1 C1 1.475(2) . ?
N1 H1A 0.9200 . ?
N1 H1B 0.9200 . ?
N2 C4 1.341(2) . ?
N2 C3 1.346(2) . ?
N2 Ag1 2.3482(14) 3_677 ?
N3 C11 1.337(2) . ?
N3 C7 1.342(2) . ?
N4 C12 1.474(2) . ?
N4 Ag1 2.3071(13) 1_655 ?
N4 H4A 0.9200 . ?
N4 H4B 0.9200 . ?
C1 C2 1.508(2) . ?
C1 H1C 0.9900 . ?
C1 H1D 0.9900 . ?
C2 C3 1.385(2) . ?
C2 C6 1.391(2) . ?
C3 H3 0.9500 . ?
C4 C5 1.379(2) . ?
C4 H4 0.9500 . ?
C5 C6 1.382(2) . ?
C5 H5 0.9500 . ?
C6 H6 0.9500 . ?
C7 C8 1.388(2) . ?
C7 H7 0.9500 . ?
C8 C9 1.387(2) . ?
C8 C12 1.510(2) . ?
C9 C10 1.384(2) . ?
C9 H9 0.9500 . ?
C10 C11 1.384(2) . ?
C10 H10 0.9500 . ?
C11 H11 0.9500 . ?
C12 H12A 0.9900 . ?
C12 H12B 0.9900 . ?
